data_4109441
loop_
_publ_author_name
'Wen-Jian Qian'
'Wan-Guo Wei'
'Yong-Xia Zhang'
'Zhu-Jun Yao'

_publ_section_title
;
 Total Synthesis, Assignment of Absolute Stereochemistry, and Structural
 Revision of Chlorofusin
;
_journal_name_full 'Journal of the American Chemical Society'
_journal_page_first 6400
_journal_page_last 6401
_journal_paper_doi 10.1021/ja072225g
_journal_volume 129
_journal_year 2007
_chemical_formula_sum 'C18 H22 Cl N O6'
_chemical_formula_weight 383.82
_chemical_name_systematic
; 
 ? 
;
_space_group_IT_number 2
_symmetry_cell_setting triclinic
_symmetry_space_group_name_Hall '-P 1'
_symmetry_space_group_name_H-M 'P -1'
_atom_sites_solution_hydrogens geom
_atom_sites_solution_primary direct
_atom_sites_solution_secondary difmap
_audit_creation_method SHELXL-97
_cell_angle_alpha 95.435(2)
_cell_angle_beta 98.953(2)
_cell_angle_gamma 93.593(2)
_cell_formula_units_Z 4
_cell_length_a 11.7466(10)
_cell_length_b 11.9119(10)
_cell_length_c 14.2135(12)
_cell_measurement_reflns_used 1055
_cell_measurement_temperature 293(2)
_cell_measurement_theta_max 36.831
_cell_measurement_theta_min 4.729
_cell_volume 1949.7(3)
_computing_cell_refinement 'Bruker SMART'
_computing_data_collection 'Bruker SMART'
_computing_data_reduction 'Bruker SHELXTL'
_computing_molecular_graphics 'Bruker SHELXTL'
_computing_publication_material 'Bruker SHELXTL'
_computing_structure_refinement 'SHELXL-97 (Sheldrick, 1997)'
_computing_structure_solution 'SHELXS-97 (Sheldrick, 1990)'
_diffrn_ambient_temperature 293(2)
_diffrn_measured_fraction_theta_full 0.982
_diffrn_measured_fraction_theta_max 0.982
_diffrn_measurement_device_type 'CCD area detector'
_diffrn_measurement_method 'phi and omega scans'
_diffrn_radiation_monochromator graphite
_diffrn_radiation_source 'fine-focus sealed tube'
_diffrn_radiation_type MoK\a
_diffrn_radiation_wavelength 0.71073
_diffrn_reflns_av_R_equivalents 0.0726
_diffrn_reflns_av_sigmaI/netI 0.1652
_diffrn_reflns_limit_h_max 14
_diffrn_reflns_limit_h_min -14
_diffrn_reflns_limit_k_max 14
_diffrn_reflns_limit_k_min -14
_diffrn_reflns_limit_l_max 16
_diffrn_reflns_limit_l_min -17
_diffrn_reflns_number 10736
_diffrn_reflns_theta_full 26.00
_diffrn_reflns_theta_max 26.00
_diffrn_reflns_theta_min 2.10
_exptl_absorpt_coefficient_mu 0.228
_exptl_absorpt_correction_T_max 1.00000
_exptl_absorpt_correction_T_min 0.76291
_exptl_absorpt_correction_type empirical
_exptl_crystal_colour yellow
_exptl_crystal_density_diffrn 1.308
_exptl_crystal_description prismatic
_exptl_crystal_F_000 808
_exptl_crystal_size_max 0.200
_exptl_crystal_size_mid 0.128
_exptl_crystal_size_min 0.095
_refine_diff_density_max 0.479
_refine_diff_density_min -0.428
_refine_diff_density_rms 0.097
_refine_ls_extinction_coef 0.0048(12)
_refine_ls_extinction_expression Fc^*^=kFc[1+0.001xFc^2^\l^3^/sin(2\q)]^-1/4^
_refine_ls_extinction_method SHELXL
_refine_ls_goodness_of_fit_ref 0.815
_refine_ls_hydrogen_treatment constr
_refine_ls_matrix_type full
_refine_ls_number_parameters 461
_refine_ls_number_reflns 7518
_refine_ls_number_restraints 4
_refine_ls_restrained_S_all 0.822
_refine_ls_R_factor_all 0.1756
_refine_ls_R_factor_gt 0.0674
_refine_ls_shift/su_max 0.006
_refine_ls_shift/su_mean 0.000
_refine_ls_structure_factor_coef Fsqd
_refine_ls_weighting_details 'calc w=1/[\s^2^(Fo^2^)+(0.0853P)^2^+0.0000P] where P=(Fo^2^+2Fc^2^)/3'
_refine_ls_weighting_scheme calc
_refine_ls_wR_factor_gt 0.1645
_refine_ls_wR_factor_ref 0.2122
_reflns_number_gt 2598
_reflns_number_total 7518
_reflns_threshold_expression >2sigma(I)
_cod_data_source_file ja072225gsi20070330_043337.cif
_cod_data_source_block cd2692
_cod_database_code 4109441

loop_
_symmetry_equiv_pos_as_xyz
'x, y, z'
'-x, -y, -z'

loop_
_atom_site_label
_atom_site_type_symbol
_atom_site_fract_x
_atom_site_fract_y
_atom_site_fract_z
_atom_site_U_iso_or_equiv
_atom_site_adp_type
_atom_site_occupancy
_atom_site_symmetry_multiplicity
_atom_site_calc_flag
_atom_site_refinement_flags
Cl1 Cl 0.11135(11) 0.03660(11) 0.41887(11) 0.0689(5) Uani 1 1 d .
Cl2 Cl 0.01078(13) 0.46795(12) 0.35341(14) 0.0918(6) Uani 1 1 d .
N1 N 0.4044(4) 0.3210(4) 0.2879(4) 0.0600(12) Uani 1 1 d .
N2 N 0.3128(3) 0.8143(3) 0.5066(3) 0.0539(11) Uani 1 1 d .
O1 O 0.1863(3) 0.1223(3) 0.6207(3) 0.0763(11) Uani 1 1 d .
O2 O 0.4861(3) 0.3790(3) 0.5843(3) 0.0610(10) Uani 1 1 d .
O3 O 0.3577(3) 0.0750(3) 0.2996(3) 0.0686(11) Uani 1 1 d .
H3 H 0.3323 0.0229 0.2583 0.103 Uiso 1 1 calc R
O4 O 0.3150(4) 0.2040(3) 0.1505(3) 0.0860(13) Uani 1 1 d .
O5 O 0.4620(3) 0.1443(3) 0.6498(3) 0.0698(11) Uani 1 1 d .
O6 O 0.3590(3) 0.2815(3) 0.7022(3) 0.0637(10) Uani 1 1 d .
O7 O -0.0178(4) 0.5376(4) 0.1596(4) 0.1187(18) Uani 1 1 d .
O8 O 0.2340(4) 0.8653(3) 0.2212(3) 0.0762(11) Uani 1 1 d .
O9 O 0.3014(3) 0.5626(3) 0.4689(3) 0.0725(11) Uani 1 1 d .
H9 H 0.3516 0.5991 0.4478 0.109 Uiso 1 1 calc R
O10 O 0.2916(3) 0.7059(3) 0.6323(3) 0.0778(12) Uani 1 1 d .
O11 O 0.2434(4) 0.6060(4) 0.1402(4) 0.0937(15) Uani 1 1 d .
O12 O 0.0971(3) 0.7113(3) 0.0913(3) 0.0803(12) Uani 1 1 d .
C1 C 0.2139(4) 0.1476(4) 0.4632(4) 0.0510(13) Uani 1 1 d .
C2 C 0.2319(4) 0.1768(4) 0.5655(4) 0.0562(14) Uani 1 1 d .
C3 C 0.3077(4) 0.2862(4) 0.6048(4) 0.0517(13) Uani 1 1 d .
C4 C 0.3984(5) 0.3198(4) 0.5446(4) 0.0530(14) Uani 1 1 d .
C5 C 0.3689(4) 0.2858(4) 0.4440(4) 0.0473(13) Uani 1 1 d .
C6 C 0.2800(4) 0.1985(4) 0.4073(4) 0.0473(12) Uani 1 1 d .
C7 C 0.2743(4) 0.1565(4) 0.3032(4) 0.0581(14) Uani 1 1 d .
H7 H 0.1972 0.1194 0.2783 0.070 Uiso 1 1 calc R
C8 C 0.2990(5) 0.2517(5) 0.2427(4) 0.0613(15) Uani 1 1 d .
C9 C 0.4301(4) 0.3382(4) 0.3813(4) 0.0554(14) Uani 1 1 d .
H9A H 0.4931 0.3887 0.4077 0.066 Uiso 1 1 calc R
C10 C 0.1945(5) 0.3228(5) 0.2253(5) 0.084(2) Uani 1 1 d .
H10A H 0.1434 0.3123 0.2718 0.101 Uiso 1 1 calc R
H10B H 0.2189 0.4025 0.2284 0.101 Uiso 1 1 calc R
C11 C 0.1367(8) 0.2771(9) 0.1261(6) 0.118(4) Uani 1 1 d .
H11A H 0.0743 0.2208 0.1289 0.128 Uiso 1 1 calc R
H11B H 0.1050 0.3376 0.0916 0.128 Uiso 1 1 calc R
C12 C 0.2257(8) 0.2264(9) 0.0785(6) 0.117(4) Uani 1 1 d .
H12A H 0.1939 0.1568 0.0396 0.129 Uiso 1 1 calc R
H12B H 0.2548 0.2780 0.0373 0.129 Uiso 1 1 calc R
C13 C 0.2237(5) 0.3801(4) 0.6080(4) 0.0749(18) Uani 1 1 d .
H13A H 0.1692 0.3627 0.6494 0.112 Uiso 1 1 calc R
H13B H 0.1832 0.3850 0.5447 0.112 Uiso 1 1 calc R
H13C H 0.2664 0.4510 0.6321 0.112 Uiso 1 1 calc R
C14 C 0.4645(6) 0.3912(5) 0.2284(4) 0.094(2) Uani 1 1 d .
H14A H 0.5329 0.4298 0.2666 0.121 Uiso 1 1 calc R
H14B H 0.4143 0.4457 0.2035 0.121 Uiso 1 1 calc R
H14C H 0.4856 0.3440 0.1763 0.121 Uiso 1 1 calc R
C15 C 0.4392(5) 0.2057(5) 0.7158(5) 0.0663(16) Uani 1 1 d .
C16 C 0.4921(6) 0.2061(6) 0.8187(5) 0.097(2) Uani 1 1 d D
H16 H 0.5589 0.2598 0.8441 0.116 Uiso 1 1 calc R
C17 C 0.4094(15) 0.1809(15) 0.8822(12) 0.121(7) Uiso 0.50 1 d PD
C18 C 0.3696(13) 0.0584(12) 0.8594(9) 0.130(5) Uiso 1 1 d D
C19 C 0.0729(5) 0.5906(4) 0.3165(5) 0.0681(17) Uani 1 1 d .
C20 C 0.0413(5) 0.6085(6) 0.2189(6) 0.0796(19) Uani 1 1 d .
C21 C 0.0783(5) 0.7226(5) 0.1903(4) 0.0696(16) Uani 1 1 d .
C22 C 0.1838(5) 0.7875(5) 0.2533(4) 0.0621(15) Uani 1 1 d .
C23 C 0.2097(4) 0.7573(4) 0.3490(4) 0.0499(13) Uani 1 1 d .
C24 C 0.1549(4) 0.6581(4) 0.3771(4) 0.0547(14) Uani 1 1 d .
C25 C 0.2052(4) 0.6289(4) 0.4751(4) 0.0608(15) Uani 1 1 d .
H25 H 0.1457 0.5818 0.4976 0.073 Uiso 1 1 calc R
C26 C 0.2337(5) 0.7343(4) 0.5460(4) 0.0589(15) Uani 1 1 d .
C27 C 0.2921(4) 0.8254(4) 0.4146(4) 0.0522(13) Uani 1 1 d .
H27 H 0.3350 0.8822 0.3918 0.063 Uiso 1 1 calc R
C28 C 0.1241(5) 0.7891(4) 0.5661(4) 0.0626(15) Uani 1 1 d .
H28A H 0.1104 0.8527 0.5290 0.075 Uiso 1 1 calc R
H28B H 0.0571 0.7348 0.5509 0.075 Uiso 1 1 calc R
C29 C 0.1488(6) 0.8273(5) 0.6705(5) 0.089(2) Uani 1 1 d .
H29A H 0.0800 0.8169 0.6997 0.107 Uiso 1 1 calc R
H29B H 0.1775 0.9063 0.6821 0.107 Uiso 1 1 calc R
C30 C 0.2394(6) 0.7527(6) 0.7085(5) 0.099(2) Uani 1 1 d .
H30A H 0.2974 0.7964 0.7562 0.119 Uiso 1 1 calc R
H30B H 0.2045 0.6926 0.7387 0.119 Uiso 1 1 calc R
C31 C -0.0236(5) 0.7953(6) 0.1907(5) 0.100(2) Uani 1 1 d .
H31A H -0.0031 0.8682 0.1718 0.130 Uiso 1 1 calc R
H31B H -0.0432 0.8043 0.2539 0.130 Uiso 1 1 calc R
H31C H -0.0887 0.7594 0.1465 0.130 Uiso 1 1 calc R
C32 C 0.3926(5) 0.8950(5) 0.5712(4) 0.0753(17) Uani 1 1 d .
H32A H 0.4460 0.9302 0.5362 0.113 Uiso 1 1 calc R
H32B H 0.4344 0.8565 0.6204 0.113 Uiso 1 1 calc R
H32C H 0.3504 0.9517 0.5999 0.113 Uiso 1 1 calc R
C33 C 0.1878(6) 0.6501(6) 0.0788(5) 0.0777(19) Uani 1 1 d .
C34 C 0.2043(7) 0.6494(7) -0.0240(5) 0.118(3) Uani 1 1 d D
H34A H 0.2045 0.7260 -0.0418 0.124 Uiso 1 1 calc R
H34B H 0.1404 0.6045 -0.0648 0.124 Uiso 1 1 calc R
C35 C 0.3191(12) 0.5997(12) -0.0395(10) 0.126(6) Uiso 1 1 d D
H35A H 0.3562 0.6442 -0.0816 0.137 Uiso 1 1 calc R
H35B H 0.3705 0.6045 0.0214 0.137 Uiso 1 1 calc R
C36 C 0.3023(12) 0.4921(11) -0.0776(9) 0.123(6) Uiso 1 1 d D
H36A H 0.2480 0.4522 -0.0463 0.134 Uiso 1 1 calc R
H36B H 0.3743 0.4575 -0.0693 0.134 Uiso 1 1 calc R
H36C H 0.2723 0.4891 -0.1447 0.134 Uiso 1 1 calc R
C17' C 0.4845(17) 0.0938(17) 0.8602(13) 0.123(6) Uiso 0.50 1 d P

loop_
_atom_site_aniso_label
_atom_site_aniso_U_11
_atom_site_aniso_U_22
_atom_site_aniso_U_33
_atom_site_aniso_U_23
_atom_site_aniso_U_13
_atom_site_aniso_U_12
Cl1 0.0511(8) 0.0500(8) 0.1056(12) 0.0125(8) 0.0131(8) -0.0030(6)
Cl2 0.0688(10) 0.0483(9) 0.1618(17) -0.0128(9) 0.0510(11) -0.0127(7)
N1 0.061(3) 0.054(3) 0.070(3) 0.011(2) 0.023(3) 0.004(2)
N2 0.046(3) 0.042(3) 0.073(3) 0.008(2) 0.007(2) 0.000(2)
O1 0.077(3) 0.064(3) 0.096(3) 0.024(2) 0.033(2) -0.003(2)
O2 0.054(2) 0.052(2) 0.075(3) -0.0060(18) 0.019(2) -0.0098(18)
O3 0.065(2) 0.046(2) 0.092(3) -0.0103(19) 0.008(2) 0.0128(19)
O4 0.095(3) 0.095(3) 0.071(3) -0.004(2) 0.027(3) 0.017(3)
O5 0.068(3) 0.051(2) 0.091(3) -0.002(2) 0.016(2) 0.0133(19)
O6 0.072(3) 0.052(2) 0.073(3) 0.0011(19) 0.028(2) 0.011(2)
O7 0.109(4) 0.106(4) 0.120(4) -0.029(3) -0.002(3) -0.040(3)
O8 0.092(3) 0.065(3) 0.071(3) 0.003(2) 0.014(2) -0.002(2)
O9 0.052(2) 0.041(2) 0.135(4) 0.024(2) 0.034(2) 0.0145(18)
O10 0.081(3) 0.071(3) 0.088(3) 0.032(2) 0.015(3) 0.021(2)
O11 0.079(3) 0.092(3) 0.108(4) -0.011(3) 0.014(3) 0.025(3)
O12 0.062(3) 0.092(3) 0.081(3) -0.015(2) 0.006(2) 0.011(2)
C1 0.048(3) 0.038(3) 0.069(4) 0.007(3) 0.016(3) 0.005(2)
C2 0.048(3) 0.046(3) 0.083(4) 0.021(3) 0.025(3) 0.014(3)
C3 0.053(3) 0.044(3) 0.063(4) 0.009(3) 0.019(3) 0.012(2)
C4 0.055(4) 0.033(3) 0.076(4) 0.008(3) 0.024(3) 0.008(2)
C5 0.046(3) 0.042(3) 0.057(4) 0.010(3) 0.017(3) 0.006(2)
C6 0.045(3) 0.039(3) 0.060(4) 0.007(3) 0.011(3) 0.013(2)
C7 0.049(3) 0.045(3) 0.080(4) 0.003(3) 0.010(3) 0.009(3)
C8 0.067(4) 0.055(4) 0.066(4) 0.007(3) 0.016(3) 0.018(3)
C9 0.053(3) 0.044(3) 0.072(4) 0.005(3) 0.021(3) 0.008(2)
C10 0.080(5) 0.079(4) 0.101(5) 0.027(4) 0.021(4) 0.034(4)
C11 0.116(8) 0.212(10) 0.107(7) 0.023(7) -0.030(6) 0.049(7)
C12 0.133(8) 0.240(12) 0.090(7) -0.004(7) -0.008(6) 0.052(8)
C13 0.075(4) 0.048(3) 0.114(5) 0.007(3) 0.048(4) 0.022(3)
C14 0.096(5) 0.104(5) 0.088(5) 0.027(4) 0.032(4) -0.010(4)
C15 0.067(4) 0.051(4) 0.080(5) 0.003(3) 0.017(4) -0.002(3)
C16 0.097(5) 0.117(6) 0.068(5) 0.001(4) 0.000(4) -0.009(4)
C19 0.051(4) 0.043(3) 0.113(5) -0.007(3) 0.032(4) -0.003(3)
C20 0.055(4) 0.077(5) 0.101(6) -0.022(4) 0.015(4) -0.005(3)
C21 0.061(4) 0.067(4) 0.077(4) -0.014(3) 0.014(3) 0.008(3)
C22 0.054(4) 0.047(4) 0.084(5) -0.007(3) 0.014(3) 0.004(3)
C23 0.047(3) 0.039(3) 0.066(4) 0.003(3) 0.015(3) 0.006(2)
C24 0.041(3) 0.032(3) 0.094(4) -0.002(3) 0.025(3) 0.005(2)
C25 0.048(3) 0.043(3) 0.098(5) 0.018(3) 0.024(3) 0.009(3)
C26 0.062(4) 0.047(3) 0.073(4) 0.024(3) 0.015(3) 0.014(3)
C27 0.049(3) 0.039(3) 0.070(4) 0.006(3) 0.016(3) 0.005(2)
C28 0.061(4) 0.055(3) 0.080(4) 0.015(3) 0.027(3) 0.013(3)
C29 0.089(5) 0.086(5) 0.097(5) 0.005(4) 0.029(4) 0.013(4)
C30 0.113(6) 0.100(6) 0.081(5) 0.020(4) 0.005(5) 0.001(5)
C31 0.080(5) 0.111(6) 0.110(5) -0.002(4) 0.018(4) 0.035(4)
C32 0.067(4) 0.064(4) 0.088(5) -0.003(3) 0.000(4) -0.007(3)
C33 0.062(5) 0.086(5) 0.077(5) -0.023(4) 0.005(4) 0.000(4)
C34 0.102(6) 0.176(8) 0.099(6) -0.041(5) 0.017(5) 0.035(6)

loop_
_atom_type_symbol
_atom_type_description
_atom_type_scat_dispersion_real
_atom_type_scat_dispersion_imag
_atom_type_scat_source
C C 0.0033 0.0016 'International Tables Vol C Tables 4.2.6.8 and 6.1.1.4'
H H 0.0000 0.0000 'International Tables Vol C Tables 4.2.6.8 and 6.1.1.4'
N N 0.0061 0.0033 'International Tables Vol C Tables 4.2.6.8 and 6.1.1.4'
O O 0.0106 0.0060 'International Tables Vol C Tables 4.2.6.8 and 6.1.1.4'
Cl Cl 0.1484 0.1585 'International Tables Vol C Tables 4.2.6.8 and 6.1.1.4'

loop_
_geom_angle_atom_site_label_1
_geom_angle_atom_site_label_2
_geom_angle_atom_site_label_3
_geom_angle
C9 N1 C8 120.1(5)
C9 N1 C14 119.9(5)
C8 N1 C14 118.5(5)
C27 N2 C32 120.3(5)
C27 N2 C26 118.3(4)
C32 N2 C26 119.9(5)
C7 O3 H3 109.5
C12 O4 C8 111.9(5)
C15 O6 C3 115.2(4)
C25 O9 H9 109.5
C26 O10 C30 109.6(4)
C33 O12 C21 112.2(5)
C6 C1 C2 121.3(5)
C6 C1 Cl1 122.6(4)
C2 C1 Cl1 115.9(4)
O1 C2 C1 123.7(5)
O1 C2 C3 119.4(5)
C1 C2 C3 116.8(5)
O6 C3 C4 111.1(4)
O6 C3 C2 110.8(4)
C4 C3 C2 115.0(4)
O6 C3 C13 105.3(4)
C4 C3 C13 108.4(4)
C2 C3 C13 105.6(4)
O2 C4 C5 125.6(5)
O2 C4 C3 118.7(5)
C5 C4 C3 115.6(5)
C9 C5 C6 119.8(5)
C9 C5 C4 118.9(5)
C6 C5 C4 121.2(5)
C1 C6 C5 123.0(5)
C1 C6 C7 121.5(5)
C5 C6 C7 115.0(5)
O3 C7 C6 106.5(4)
O3 C7 C8 110.6(4)
C6 C7 C8 112.3(4)
O3 C7 H7 109.1
C6 C7 H7 109.1
C8 C7 H7 109.1
O4 C8 N1 108.8(5)
O4 C8 C7 109.2(4)
N1 C8 C7 110.3(4)
O4 C8 C10 105.7(5)
N1 C8 C10 112.0(5)
C7 C8 C10 110.7(5)
N1 C9 C5 124.2(5)
N1 C9 H9A 117.9
C5 C9 H9A 117.9
C11 C10 C8 103.0(5)
C11 C10 H10A 111.2
C8 C10 H10A 111.2
C11 C10 H10B 111.2
C8 C10 H10B 111.2
H10A C10 H10B 109.1
C12 C11 C10 106.6(6)
C12 C11 H11A 110.4
C10 C11 H11A 110.4
C12 C11 H11B 110.4
C10 C11 H11B 110.4
H11A C11 H11B 108.6
O4 C12 C11 107.2(6)
O4 C12 H12A 110.3
C11 C12 H12A 110.3
O4 C12 H12B 110.3
C11 C12 H12B 110.3
H12A C12 H12B 108.5
C3 C13 H13A 109.5
C3 C13 H13B 109.5
H13A C13 H13B 109.5
C3 C13 H13C 109.5
H13A C13 H13C 109.5
H13B C13 H13C 109.5
N1 C14 H14A 109.5
N1 C14 H14B 109.5
H14A C14 H14B 109.5
N1 C14 H14C 109.5
H14A C14 H14C 109.5
H14B C14 H14C 109.5
O5 C15 O6 121.5(5)
O5 C15 C16 125.5(6)
O6 C15 C16 113.0(5)
C17 C16 C15 114.4(9)
C17 C16 C17' 58.1(10)
C15 C16 C17' 116.2(9)
C17 C16 H16 118.1
C15 C16 H16 118.1
C17' C16 H16 118.1
C17' C17 C16 62.8(11)
C17' C17 C18 56.3(11)
C16 C17 C18 106.9(13)
C17' C18 C17 60.1(11)
C24 C19 C20 122.4(6)
C24 C19 Cl2 120.5(5)
C20 C19 Cl2 116.8(5)
O7 C20 C19 122.7(7)
O7 C20 C21 120.2(7)
C19 C20 C21 117.0(5)
O12 C21 C20 110.0(5)
O12 C21 C31 104.6(5)
C20 C21 C31 107.5(5)
O12 C21 C22 109.3(5)
C20 C21 C22 116.5(5)
C31 C21 C22 108.2(5)
O8 C22 C23 125.3(5)
O8 C22 C21 118.6(6)
C23 C22 C21 115.9(6)
C27 C23 C24 120.1(5)
C27 C23 C22 118.6(5)
C24 C23 C22 121.3(5)
C19 C24 C23 122.2(6)
C19 C24 C25 123.2(5)
C23 C24 C25 114.3(5)
O9 C25 C24 110.0(4)
O9 C25 C26 113.4(5)
C24 C25 C26 111.2(4)
O9 C25 H25 107.3
C24 C25 H25 107.3
C26 C25 H25 107.3
O10 C26 N2 108.1(4)
O10 C26 C25 109.6(4)
N2 C26 C25 108.2(4)
O10 C26 C28 107.8(4)
N2 C26 C28 111.5(4)
C25 C26 C28 111.5(5)
N2 C27 C23 123.9(5)
N2 C27 H27 118.1
C23 C27 H27 118.1
C29 C28 C26 104.0(5)
C29 C28 H28A 110.9
C26 C28 H28A 110.9
C29 C28 H28B 111.0
C26 C28 H28B 110.9
H28A C28 H28B 109.0
C28 C29 C30 103.5(5)
C28 C29 H29A 111.1
C30 C29 H29A 111.1
C28 C29 H29B 111.1
C30 C29 H29B 111.1
H29A C29 H29B 109.0
O10 C30 C29 109.3(5)
O10 C30 H30A 109.8
C29 C30 H30A 109.8
O10 C30 H30B 109.8
C29 C30 H30B 109.8
H30A C30 H30B 108.3
C21 C31 H31A 109.5
C21 C31 H31B 109.5
H31A C31 H31B 109.5
C21 C31 H31C 109.5
H31A C31 H31C 109.5
H31B C31 H31C 109.5
N2 C32 H32A 109.5
N2 C32 H32B 109.5
H32A C32 H32B 109.5
N2 C32 H32C 109.5
H32A C32 H32C 109.5
H32B C32 H32C 109.5
O11 C33 O12 124.5(6)
O11 C33 C34 127.4(6)
O12 C33 C34 108.0(6)
C33 C34 C35 110.9(8)
C33 C34 H34A 109.5
C35 C34 H34A 109.5
C33 C34 H34B 109.5
C35 C34 H34B 109.5
H34A C34 H34B 108.0
C36 C35 C34 111.7(13)
C36 C35 H35A 109.3
C34 C35 H35A 109.3
C36 C35 H35B 109.3
C34 C35 H35B 109.3
H35A C35 H35B 107.9
C35 C36 H36A 109.5
C35 C36 H36B 109.5
H36A C36 H36B 109.5
C35 C36 H36C 109.5
H36A C36 H36C 109.5
H36B C36 H36C 109.5
C18 C17' C17 63.6(10)
C18 C17' C16 109.7(14)
C17 C17' C16 59.1(10)

loop_
_geom_bond_atom_site_label_1
_geom_bond_atom_site_label_2
_geom_bond_distance
Cl1 C1 1.733(5)
Cl2 C19 1.753(6)
N1 C9 1.309(6)
N1 C8 1.467(7)
N1 C14 1.469(6)
N2 C27 1.314(6)
N2 C32 1.449(6)
N2 C26 1.494(6)
O1 C2 1.229(6)
O2 C4 1.237(6)
O3 C7 1.425(5)
O3 H3 0.8200
O4 C12 1.405(8)
O4 C8 1.422(6)
O5 C15 1.208(6)
O6 C15 1.350(6)
O6 C3 1.428(5)
O7 C20 1.231(7)
O8 C22 1.229(6)
O9 C25 1.427(5)
O9 H9 0.8200
O10 C26 1.390(6)
O10 C30 1.412(7)
O11 C33 1.191(7)
O12 C33 1.352(7)
O12 C21 1.454(6)
C1 C6 1.352(6)
C1 C2 1.442(7)
C2 C3 1.538(7)
C3 C4 1.523(7)
C3 C13 1.539(6)
C4 C5 1.432(7)
C5 C9 1.396(6)
C5 C6 1.426(6)
C6 C7 1.506(6)
C7 C8 1.527(7)
C7 H7 0.9800
C8 C10 1.537(7)
C9 H9A 0.9300
C10 C11 1.502(9)
C10 H10A 0.9700
C10 H10B 0.9700
C11 C12 1.462(10)
C11 H11A 0.9700
C11 H11B 0.9700
C12 H12A 0.9700
C12 H12B 0.9700
C13 H13A 0.9600
C13 H13B 0.9600
C13 H13C 0.9600
C14 H14A 0.9600
C14 H14B 0.9600
C14 H14C 0.9600
C15 C16 1.497(8)
C16 C17 1.461(15)
C16 C17' 1.515(19)
C16 H16 0.9800
C17 C17' 1.45(2)
C17 C18 1.493(15)
C18 C17' 1.39(2)
C19 C24 1.352(7)
C19 C20 1.420(8)
C20 C21 1.512(8)
C21 C31 1.521(7)
C21 C22 1.529(7)
C22 C23 1.432(7)
C23 C27 1.394(7)
C23 C24 1.430(6)
C24 C25 1.507(7)
C25 C26 1.518(7)
C25 H25 0.9800
C26 C28 1.534(6)
C27 H27 0.9300
C28 C29 1.489(7)
C28 H28A 0.9700
C28 H28B 0.9700
C29 C30 1.499(8)
C29 H29A 0.9700
C29 H29B 0.9700
C30 H30A 0.9700
C30 H30B 0.9700
C31 H31A 0.9600
C31 H31B 0.9600
C31 H31C 0.9600
C32 H32A 0.9600
C32 H32B 0.9600
C32 H32C 0.9600
C33 C34 1.502(9)
C34 C35 1.545(12)
C34 H34A 0.9700
C34 H34B 0.9700
C35 C36 1.334(12)
C35 H35A 0.9700
C35 H35B 0.9700
C36 H36A 0.9600
C36 H36B 0.9600
C36 H36C 0.9600

loop_
_geom_hbond_atom_site_label_D
_geom_hbond_atom_site_label_H
_geom_hbond_atom_site_label_A
_geom_hbond_distance_DH
_geom_hbond_distance_HA
_geom_hbond_distance_DA
_geom_hbond_angle_DHA
_geom_hbond_site_symmetry_A
O3 H3 O8 0.82 2.12 2.848(5) 148.1 1_545
O9 H9 O2 0.82 2.04 2.785(5) 151.6 2_666

loop_
_geom_torsion_atom_site_label_1
_geom_torsion_atom_site_label_2
_geom_torsion_atom_site_label_3
_geom_torsion_atom_site_label_4
_geom_torsion
C6 C1 C2 O1 -169.0(5)
Cl1 C1 C2 O1 6.1(6)
C6 C1 C2 C3 14.3(6)
Cl1 C1 C2 C3 -170.6(3)
C15 O6 C3 C4 -61.1(5)
C15 O6 C3 C2 68.1(5)
C15 O6 C3 C13 -178.2(4)
O1 C2 C3 O6 28.1(6)
C1 C2 C3 O6 -155.0(4)
O1 C2 C3 C4 155.1(4)
C1 C2 C3 C4 -28.0(6)
O1 C2 C3 C13 -85.4(5)
C1 C2 C3 C13 91.5(5)
O6 C3 C4 O2 -27.9(6)
C2 C3 C4 O2 -154.8(4)
C13 C3 C4 O2 87.3(6)
O6 C3 C4 C5 156.6(4)
C2 C3 C4 C5 29.8(6)
C13 C3 C4 C5 -88.2(5)
O2 C4 C5 C9 -12.6(7)
C3 C4 C5 C9 162.5(4)
O2 C4 C5 C6 166.4(4)
C3 C4 C5 C6 -18.5(6)
C2 C1 C6 C5 -1.7(7)
Cl1 C1 C6 C5 -176.5(3)
C2 C1 C6 C7 170.5(4)
Cl1 C1 C6 C7 -4.3(6)
C9 C5 C6 C1 -177.0(4)
C4 C5 C6 C1 4.0(7)
C9 C5 C6 C7 10.3(6)
C4 C5 C6 C7 -168.6(4)
C1 C6 C7 O3 -89.8(5)
C5 C6 C7 O3 83.0(5)
C1 C6 C7 C8 149.1(4)
C5 C6 C7 C8 -38.1(6)
C12 O4 C8 N1 -127.0(6)
C12 O4 C8 C7 112.6(6)
C12 O4 C8 C10 -6.6(8)
C9 N1 C8 O4 -154.1(4)
C14 N1 C8 O4 40.2(6)
C9 N1 C8 C7 -34.4(6)
C14 N1 C8 C7 159.9(4)
C9 N1 C8 C10 89.4(6)
C14 N1 C8 C10 -76.4(6)
O3 C7 C8 O4 49.7(6)
C6 C7 C8 O4 168.5(4)
O3 C7 C8 N1 -69.8(5)
C6 C7 C8 N1 49.0(5)
O3 C7 C8 C10 165.7(5)
C6 C7 C8 C10 -75.5(6)
C8 N1 C9 C5 6.5(7)
C14 N1 C9 C5 172.0(5)
C6 C5 C9 N1 7.0(7)
C4 C5 C9 N1 -174.0(4)
O4 C8 C10 C11 18.4(7)
N1 C8 C10 C11 136.7(6)
C7 C8 C10 C11 -99.8(6)
C8 C10 C11 C12 -23.5(9)
C8 O4 C12 C11 -8.6(10)
C10 C11 C12 O4 20.5(11)
C3 O6 C15 O5 -2.3(7)
C3 O6 C15 C16 178.7(5)
O5 C15 C16 C17 -119.6(10)
O6 C15 C16 C17 59.3(10)
O5 C15 C16 C17' -54.7(12)
O6 C15 C16 C17' 124.2(10)
C15 C16 C17 C17' 106.7(11)
C15 C16 C17 C18 70.7(14)
C17' C16 C17 C18 -36.0(12)
C16 C17 C18 C17' 39.0(13)
C24 C19 C20 O7 167.1(5)
Cl2 C19 C20 O7 -6.9(8)
C24 C19 C20 C21 -16.0(8)
Cl2 C19 C20 C21 170.1(4)
C33 O12 C21 C20 -66.2(6)
C33 O12 C21 C31 178.6(5)
C33 O12 C21 C22 62.9(6)
O7 C20 C21 O12 -33.2(7)
C19 C20 C21 O12 149.8(5)
O7 C20 C21 C31 80.1(7)
C19 C20 C21 C31 -96.9(6)
O7 C20 C21 C22 -158.3(5)
C19 C20 C21 C22 24.6(7)
O12 C21 C22 O8 36.8(7)
C20 C21 C22 O8 162.3(5)
C31 C21 C22 O8 -76.6(7)
O12 C21 C22 C23 -148.1(4)
C20 C21 C22 C23 -22.7(7)
C31 C21 C22 C23 98.5(6)
O8 C22 C23 C27 5.3(8)
C21 C22 C23 C27 -169.4(4)
O8 C22 C23 C24 -173.2(5)
C21 C22 C23 C24 12.1(7)
C20 C19 C24 C23 4.7(8)
Cl2 C19 C24 C23 178.4(4)
C20 C19 C24 C25 -168.4(5)
Cl2 C19 C24 C25 5.3(7)
C27 C23 C24 C19 178.7(4)
C22 C23 C24 C19 -2.8(7)
C27 C23 C24 C25 -7.6(6)
C22 C23 C24 C25 170.9(4)
C19 C24 C25 O9 87.7(6)
C23 C24 C25 O9 -85.9(5)
C19 C24 C25 C26 -145.8(5)
C23 C24 C25 C26 40.6(6)
C30 O10 C26 N2 111.7(5)
C30 O10 C26 C25 -130.6(5)
C30 O10 C26 C28 -9.0(6)
C27 N2 C26 O10 159.4(4)
C32 N2 C26 O10 -34.3(6)
C27 N2 C26 C25 40.8(6)
C32 N2 C26 C25 -152.9(4)
C27 N2 C26 C28 -82.3(6)
C32 N2 C26 C28 84.0(6)
O9 C25 C26 O10 -48.7(6)
C24 C25 C26 O10 -173.3(4)
O9 C25 C26 N2 68.9(5)
C24 C25 C26 N2 -55.7(5)
O9 C25 C26 C28 -168.1(4)
C24 C25 C26 C28 67.3(6)
C32 N2 C27 C23 -174.5(4)
C26 N2 C27 C23 -8.3(7)
C24 C23 C27 N2 -10.1(7)
C22 C23 C27 N2 171.4(4)
O10 C26 C28 C29 20.7(6)
N2 C26 C28 C29 -97.8(5)
C25 C26 C28 C29 141.1(5)
C26 C28 C29 C30 -23.2(6)
C26 O10 C30 C29 -6.4(7)
C28 C29 C30 O10 19.2(7)
C21 O12 C33 O11 3.1(9)
C21 O12 C33 C34 -176.6(5)
O11 C33 C34 C35 -9.9(12)
O12 C33 C34 C35 169.8(8)
C33 C34 C35 C36 100.2(13)
C17 C18 C17' C16 -38.1(12)
C16 C17 C17' C18 -137.4(14)
C18 C17 C17' C16 137.4(14)
C17 C16 C17' C18 40.1(13)
C15 C16 C17' C18 -63.5(15)
C15 C16 C17' C17 -103.6(12)
